data_2007066
loop_
_publ_author_name
'Chinnakali, Kandasamy'
'Fun, Hoong-Kun'
'Sriraghavan, Kamaraj'
'Ramakrishnan, Vaylakkavoor T.'

_publ_section_title
;
 2-Acetyl-5,8-dihydronaphthalen-1-ol
;
_journal_issue 3
_journal_name_full 'Acta Crystallographica Section C'
_journal_page_first 370
_journal_page_last 371
_journal_paper_doi 10.1107/S0108270197015436
_journal_volume 54
_journal_year 1998
_chemical_formula_moiety 'C12 H12 O2'
_chemical_formula_sum 'C12 H12 O2'
_chemical_formula_weight 188.22
_chemical_name_systematic
;
2-Acetyl-5,8-dihydronaphthalene-1-ol
;
_space_group_IT_number 14
_symmetry_cell_setting monoclinic
_symmetry_space_group_name_Hall '-P 2ybc'
_symmetry_space_group_name_H-M 'P 1 21/c 1'
_audit_creation_method SHELXL
_cell_angle_alpha 90.00
_cell_angle_beta 96.087(8)
_cell_angle_gamma 90.00
_cell_formula_units_Z 4
_cell_length_a 8.9674(8)
_cell_length_b 9.0604(9)
_cell_length_c 11.8823(11)
_cell_measurement_reflns_used 33
_cell_measurement_temperature 293(2)
_cell_measurement_theta_max 12.5
_cell_measurement_theta_min 5.5
_cell_volume 959.97(16)
_computing_cell_refinement XSCANS
_computing_data_collection 'XSCANS (Siemens, 1994)'
_computing_data_reduction XSCANS
_computing_molecular_graphics SHELXTL/PC
_computing_publication_material 'SHELXTL/PC. Program used for molecular geometry: PARST (Nardelli, 1983)'
_computing_structure_refinement 'SHELXL93 (Sheldrick, 1993)'
_computing_structure_solution 'SHELXTL/PC (Sheldrick, 1990)'
_diffrn_ambient_temperature 293(2)
_diffrn_measurement_device 'Siemens P4'
_diffrn_measurement_method \q/2\q
_diffrn_radiation_monochromator graphite
_diffrn_radiation_source 'fine-focus sealed tube'
_diffrn_radiation_type MoK\a
_diffrn_radiation_wavelength 0.71073
_diffrn_reflns_av_R_equivalents 0.021
_diffrn_reflns_av_sigmaI/netI 0.0427
_diffrn_reflns_limit_h_max 11
_diffrn_reflns_limit_h_min -1
_diffrn_reflns_limit_k_max 11
_diffrn_reflns_limit_k_min -1
_diffrn_reflns_limit_l_max 15
_diffrn_reflns_limit_l_min -15
_diffrn_reflns_number 2944
_diffrn_reflns_theta_max 27.50
_diffrn_reflns_theta_min 2.28
_diffrn_standards_decay_% <3
_diffrn_standards_interval_count 97
_diffrn_standards_number 3
_exptl_absorpt_coefficient_mu 0.088
_exptl_absorpt_correction_type none
_exptl_crystal_colour colourless
_exptl_crystal_density_diffrn 1.302
_exptl_crystal_density_method 'not measured'
_exptl_crystal_description rectangular
_exptl_crystal_F_000 400
_exptl_crystal_size_max 0.48
_exptl_crystal_size_mid 0.36
_exptl_crystal_size_min 0.22
_refine_diff_density_max 0.15
_refine_diff_density_min -0.13
_refine_ls_extinction_coef 0.012(4)
_refine_ls_extinction_method SHELXL93
_refine_ls_goodness_of_fit_all 0.881
_refine_ls_goodness_of_fit_obs 1.087
_refine_ls_hydrogen_treatment 'H atoms: see below'
_refine_ls_matrix_type full
_refine_ls_number_parameters 176
_refine_ls_number_reflns 2207
_refine_ls_number_restraints 0
_refine_ls_restrained_S_all 0.881
_refine_ls_restrained_S_obs 1.087
_refine_ls_R_factor_all 0.077
_refine_ls_R_factor_obs .040
_refine_ls_shift/esd_max 0.000
_refine_ls_shift/esd_mean 0.000
_refine_ls_structure_factor_coef Fsqd
_refine_ls_weighting_details 'w = 1/[\s^2^(Fo^2^)+(0.069P)^2^] where P = (Fo^2^+2Fc^2^)/3'
_refine_ls_weighting_scheme calc
_refine_ls_wR_factor_all 0.124
_refine_ls_wR_factor_obs .109
_reflns_number_observed 1203
_reflns_number_total 2207
_reflns_observed_criterion I>2sigma(I)
_cod_data_source_file bm1196.cif
_cod_data_source_block I
_cod_depositor_comments
;
The following automatic conversions were performed:

'_refine_ls_weighting_scheme' value 'calc w =
1/[\s^2^(Fo^2^)+(0.069P)^2^] where P = (Fo^2^+2Fc^2^)/3' was changed
to 'calc'. New tag '_refine_ls_weighting_details' was created. The
value of the new tag was set to 'w = 1/[\s^2^(Fo^2^)+(0.069P)^2^]
where P = (Fo^2^+2Fc^2^)/3'.

Automatic conversion script
Id: cif_fix_values 3143 2015-03-26 13:38:13Z robertas 
;
_cod_original_cell_volume 960.0(2)
_cod_original_sg_symbol_H-M 'P 21/c'
_cod_database_code 2007066

loop_
_symmetry_equiv_pos_as_xyz
'x, y, z'
'-x, y+1/2, -z+1/2'
'-x, -y, -z'
'x, -y-1/2, z-1/2'

loop_
_atom_site_aniso_label
_atom_site_aniso_U_11
_atom_site_aniso_U_22
_atom_site_aniso_U_33
_atom_site_aniso_U_12
_atom_site_aniso_U_13
_atom_site_aniso_U_23
O1 .0503(7) .0897(10) .0826(8) .0141(7) -.0005(6) -.0041(7)
O2 .0523(7) .0586(7) .0760(8) .0147(6) .0082(6) -.0124(6)
C1 .0530(9) .0501(9) .0546(8) .0112(8) .0125(7) -.0035(7)
C2 .0604(10) .0498(9) .0463(8) .0039(8) .0081(7) -.0029(7)
C3 .0466(8) .0437(8) .0457(7) .0016(7) .0079(6) .0071(7)
C4 .0472(8) .0380(7) .0506(7) .0061(7) .0134(6) .0062(6)
C5 .0476(8) .0372(7) .0460(7) -.0003(7) .0097(6) .0048(6)
C6 .0597(10) .0479(10) .0583(9) .0000(9) .0076(8) -.0051(8)
C7 .0634(11) .0622(11) .0630(10) -.0075(10) -.0016(8) -.0073(9)
C8 .0523(9) .0673(11) .0705(11) -.0021(9) -.0039(9) .0010(9)
C9 .0473(9) .0635(11) .0649(10) .0058(9) .0082(8) .0048(9)
C10 .0452(8) .0433(8) .0468(7) .0025(7) .0105(6) .0076(7)
C11 .0515(9) .0578(10) .0566(8) .0022(9) .0071(7) .0097(8)
C12 .0688(13) .086(2) .0692(12) -.0021(13) -.0104(11) -.0051(12)

loop_
_atom_site_label
_atom_site_fract_x
_atom_site_fract_y
_atom_site_fract_z
_atom_site_U_iso_or_equiv
_atom_site_thermal_displace_type
_atom_site_calc_flag
_atom_site_refinement_flags
_atom_site_occupancy
_atom_site_disorder_group
_atom_site_type_symbol
O1 .11291(13) .1906(2) .79299(11) .0747(4) Uani d . 1 . O
O2 .31268(13) .29301(14) .94063(10) .0622(4) Uani d . 1 . O
C1 .6089(2) -.0033(2) .82335(13) .0521(4) Uani d . 1 . C
C2 .4640(2) -.0016(2) .77501(13) .0520(4) Uani d . 1 . C
C3 .3589(2) .0977(2) .81122(11) .0451(4) Uani d . 1 . C
C4 .4071(2) .1947(2) .89988(12) .0447(4) Uani d . 1 . C
C5 .5569(2) .1942(2) .95053(11) .0432(3) Uani d . 1 . C
C6 .6020(2) .2985(2) 1.04396(15) .0552(4) Uani d . 1 . C
C7 .7583(2) .2858(2) 1.0934(2) .0634(5) Uani d . 1 . C
C8 .8552(2) .1919(2) 1.0559(2) .0641(5) Uani d . 1 . C
C9 .8166(2) .0899(2) .9621(2) .0584(4) Uani d . 1 . C
C10 .6573(2) .0946(2) .91134(11) .0447(4) Uani d . 1 . C
C11 .2031(2) .1021(2) .75925(13) .0552(4) Uani d . 1 . C
C12 .1520(3) .0011(3) .6629(2) .0758(6) Uani d . 1 . C
H1O2 .219(2) .274(2) .8958(17) .087(6) Uiso d . 1 . H
H1 .677(2) -.073(2) .8044(13) .068(5) Uiso d . 1 . H
H2 .4344(18) -.072(2) .7147(13) .060(5) Uiso d . 1 . H
H6A .526(2) .296(3) 1.1017(18) .097(6) Uiso d . 1 . H
H6B .581(2) .399(3) 1.0170(18) .101(7) Uiso d . 1 . H
H7 .790(2) .3518(19) 1.1589(15) .074(5) Uiso d . 1 . H
H8 .955(2) .183(2) 1.0931(16) .090(6) Uiso d . 1 . H
H9A .842(2) -.015(2) .9838(17) .094(7) Uiso d . 1 . H
H9B .881(3) .100(3) .9032(18) .104(7) Uiso d . 1 . H
H12A .202(3) .026(3) .599(2) .134(10) Uiso d . 1 . H
H12B .043(3) .014(3) .6453(19) .114(8) Uiso d . 1 . H
H12C .163(3) -.095(3) .6830(19) .108(9) Uiso d . 1 . H

loop_
_atom_type_symbol
_atom_type_description
_atom_type_scat_dispersion_real
_atom_type_scat_dispersion_imag
_atom_type_scat_source
C C 0.0033 0.0016 'International Tables Vol C Tables 4.2.6.8 and 6.1.1.4'
H H 0.0000 0.0000 'International Tables Vol C Tables 4.2.6.8 and 6.1.1.4'
O O 0.0106 0.0060 'International Tables Vol C Tables 4.2.6.8 and 6.1.1.4'

loop_
_geom_angle_atom_site_label_1
_geom_angle_atom_site_label_2
_geom_angle_atom_site_label_3
_geom_angle
C2 C1 C10 120.79(14)
C1 C2 C3 121.26(15)
C2 C3 C4 117.91(14)
C2 C3 C11 121.90(14)
C4 C3 C11 120.19(13)
O2 C4 C3 121.72(14)
O2 C4 C5 116.88(14)
C3 C4 C5 121.40(13)
C10 C5 C4 118.69(13)
C10 C5 C6 122.00(14)
C4 C5 C6 119.31(13)
C7 C6 C5 115.12(15)
C8 C7 C6 123.3(2)
C7 C8 C9 123.4(2)
C8 C9 C10 115.5(2)
C5 C10 C1 119.95(14)
C5 C10 C9 120.68(14)
C1 C10 C9 119.37(14)
O1 C11 C3 120.51(15)
O1 C11 C12 119.1(2)
C3 C11 C12 120.4(2)

loop_
_geom_bond_atom_site_label_1
_geom_bond_atom_site_label_2
_geom_bond_site_symmetry_2
_geom_bond_distance
_geom_bond_publ_flag
O1 C11 . 1.236(2) ?
O2 C4 . 1.353(2) ?
C1 C2 . 1.364(2) ?
C1 C10 . 1.405(2) ?
C2 C3 . 1.403(2) ?
C3 C4 . 1.404(2) ?
C3 C11 . 1.467(2) ?
C4 C5 . 1.413(2) ?
C5 C10 . 1.390(2) ?
C5 C6 . 1.481(2) ?
C6 C7 . 1.465(2) ?
C7 C8 . 1.327(2) ?
C8 C9 . 1.461(3) ?
C9 C10 . 1.491(2) ?
C11 C12 . 1.499(3) ?

loop_
_geom_torsion_atom_site_label_1
_geom_torsion_atom_site_label_2
_geom_torsion_atom_site_label_3
_geom_torsion_atom_site_label_4
_geom_torsion
C10 C1 C2 C3 0.1(2)
C1 C2 C3 C4 -0.7(2)
C1 C2 C3 C11 179.31(14)
C2 C3 C4 O2 -179.39(13)
C11 C3 C4 O2 0.6(2)
C2 C3 C4 C5 0.8(2)
C11 C3 C4 C5 -179.20(13)
O2 C4 C5 C10 179.83(12)
C3 C4 C5 C10 -0.3(2)
O2 C4 C5 C6 0.3(2)
C3 C4 C5 C6 -179.88(14)
C10 C5 C6 C7 -1.6(2)
C4 C5 C6 C7 177.95(14)
C5 C6 C7 C8 2.2(3)
C6 C7 C8 C9 -0.7(3)
C7 C8 C9 C10 -1.5(3)
C4 C5 C10 C1 -0.3(2)
C6 C5 C10 C1 179.28(14)
C4 C5 C10 C9 179.99(13)
C6 C5 C10 C9 -0.5(2)
C2 C1 C10 C5 0.4(2)
C2 C1 C10 C9 -179.87(15)
C8 C9 C10 C5 2.0(2)
C8 C9 C10 C1 -177.76(15)
C2 C3 C11 O1 179.88(15)
C4 C3 C11 O1 -0.1(2)
C2 C3 C11 C12 -1.3(2)
C4 C3 C11 C12 178.6(2)

loop_
_cod_related_entry_id
_cod_related_entry_database
_cod_related_entry_code
1 ChemSpider 21137220
